data_2010183
loop_
_publ_author_name
'Cotton, F.A.'
'Wojtczak, W.A.'

_publ_section_title
;
 Two zirconium(IV) complexes, [Zr~2~Cl~8~(PMe~3~)~4~] and
 <i>trans</i>-[ZrI~4~(PMe~2~Ph)~2~]
;
_journal_issue 11
_journal_name_full 'Acta Crystallographica Section C'
_journal_page_first 1662
_journal_page_last 1664
_journal_paper_doi 10.1107/S0108270194003963
_journal_volume 50
_journal_year 1994
_chemical_formula_sum 'C12 H36 Cl8 P4 Zr2'
_chemical_formula_weight 770.4
_space_group_IT_number 14
_space_group_name_Hall '-P 2yn'
_space_group_name_H-M_alt 'P 1 21/n 1'
_symmetry_cell_setting monoclinic
_symmetry_space_group_name_Hall '-P 2yn'
_symmetry_space_group_name_H-M 'P 1 21/n 1'
_atom_type_scat_source IntTabIV
_cell_angle_alpha 90.
_cell_angle_beta 93.400(10)
_cell_angle_gamma 90.
_cell_formula_units_Z 2
_cell_length_a 8.2200(10)
_cell_length_b 16.579(2)
_cell_length_c 11.1920(10)
_cell_measurement_reflns_used 25
_cell_measurement_temperature 294
_cell_measurement_theta_max 16
_cell_measurement_theta_min 13
_cell_volume 1522.6(3)
_diffrn_measurement_device 'Syntex P3/F'
_diffrn_measurement_method \w-2\q
_diffrn_radiation_type MoK\a
_diffrn_radiation_wavelength 0.71073
_diffrn_reflns_av_R_equivalents 0.021
_diffrn_reflns_limit_h_max 10
_diffrn_reflns_limit_h_min 0
_diffrn_reflns_limit_k_max 19
_diffrn_reflns_limit_k_min 0
_diffrn_reflns_limit_l_max 13
_diffrn_reflns_limit_l_min -13
_diffrn_reflns_number 1892
_diffrn_reflns_theta_max 23
_diffrn_standards_decay_% '-36.4% overall'
_diffrn_standards_interval_count 100
_diffrn_standards_number 3
_exptl_absorpt_coefficient_mu 1.594
_exptl_absorpt_correction_T_max 0.997
_exptl_absorpt_correction_T_min 0.851
_exptl_absorpt_correction_type 'psi scans at chi = 90\%'
_exptl_crystal_colour brown
_exptl_crystal_density_diffrn 1.680
_exptl_crystal_description block
_exptl_crystal_size_max 0.25
_exptl_crystal_size_mid 0.20
_exptl_crystal_size_min 0.20
_refine_diff_density_max 0.309
_refine_diff_density_min -0.312
_refine_ls_extinction_method none
_refine_ls_goodness_of_fit_obs 0.801
_refine_ls_number_parameters 172
_refine_ls_number_reflns 1395
_refine_ls_R_factor_obs 0.0288
_refine_ls_shift/esd_max 0.02
_refine_ls_structure_factor_coef F
_refine_ls_weighting_details 'w = 1/\s^2^'
_refine_ls_weighting_scheme calc
_refine_ls_wR_factor_obs 0.0376
_reflns_number_observed 1395
_reflns_number_total 1640
_reflns_observed_criterion F~o~^2^>3\s(F~o~^2^)
_cod_data_source_file hr1002.cif
_cod_data_source_block hr1002_structure_1_of_2
_cod_depositor_comments
;
The following automatic conversions were performed:

'_refine_ls_weighting_scheme' value '1/\s^2^' was changed to 'calc'.
New tag '_refine_ls_weighting_details' was created. The value of the
new tag was set to 'w = 1/\s^2^'.

Automatic conversion script
Id: cif_fix_values 3143 2015-03-26 13:38:13Z robertas 
;
_cod_original_sg_symbol_H-M 'P 21/n'
_cod_database_code 2010183

loop_
_space_group_symop_id
_space_group_symop_operation_xyz
1 x,y,z
2 -x+1/2,y+1/2,-z+1/2
3 -x,-y,-z
4 x+1/2,-y+1/2,z+1/2

loop_
_atom_site_label
_atom_site_fract_x
_atom_site_fract_y
_atom_site_fract_z
Zr .03610(7) .09081(3) .13616(4)
Cl(1) .1338(2) -.05301(9) .06700(10)
Cl(2) .1697(2) .04300(10) .32280(10)
Cl(3) -.1827(2) .18930(9) .13970(10)
Cl(4) .2346(2) .14240(10) .00330(10)
P(1) .1686(2) .22560(10) .24770(10)
P(2) -.2130(2) .00990(10) .24930(10)
C(10) .0698(9) .2524(5) .3822(6)
C(11) .3831(8) .2198(5) .2962(7)
C(12) .1580(10) .3168(4) .1587(7)
C(20) -.4153(8) .0047(5) .1742(6)
C(21) -.2515(9) .0649(5) .3854(6)
C(22) -.1719(9) -.0909(4) .3048(6)
H(10) .090(10) .207(5) .439(7)
H(11) -.050(10) .269(5) .367(7)
H(12) .110(10) .301(5) .421(7)
H(13) .410(10) .178(5) .353(7)
H(14) .410(10) .267(5) .328(7)
H(15) .430(10) .218(5) .227(7)
H(16) .060(10) .325(6) .130(8)
H(17) .190(10) .361(5) .208(8)
H(18) .190(10) .309(5) .090(8)
H(20) -.440(10) .052(5) .139(7)
H(21) -.400(10) -.027(5) .104(7)
H(22) -.470(10) -.017(5) .234(7)
H(23) -.330(10) .045(5) .421(7)
H(24) -.160(10) .061(5) .431(7)
H(25) -.280(10) .114(5) .364(7)
H(26) -.250(10) -.101(5) .343(7)
H(27) -.160(10) -.126(5) .245(7)
H(28) -.100(10) -.092(5) .356(7)

loop_
_geom_angle_atom_site_label_1
_geom_angle_atom_site_label_2
_geom_angle_atom_site_label_3
_geom_angle
_geom_angle_publ_flag
Cl(1) Zr Cl(1)' 72.06(5) yes
Cl(1) Zr Cl(2) 80.11(5) yes
Cl(1) Zr Cl(3) 147.94(5) yes
Cl(1) Zr Cl(4) 84.93(5) yes
Cl(1) Zr P(1) 138.18(5) yes
Cl(1) Zr P(2) 86.75(5) yes
Cl(1)' Zr Cl(2) 147.19(5) yes
Cl(1)' Zr Cl(3) 79.73(5) yes
Cl(1)' Zr Cl(4) 84.13(5) yes
Cl(1)' Zr P(1) 138.53(5) yes
Cl(1)' Zr P(2) 85.04(5) yes
Cl(2) Zr Cl(3) 120.08(6) yes
Cl(2) Zr Cl(4) 110.78(6) yes
Cl(2) Zr P(1) 74.27(5) yes
Cl(2) Zr P(2) 76.22(5) yes
Cl(3) Zr Cl(4) 107.37(6) yes
Cl(3) Zr P(1) 73.79(5) yes
Cl(3) Zr P(2) 75.74(5) yes
Cl(4) Zr P(1) 74.31(5) yes
Cl(4) Zr P(2) 167.96(5) yes
P(1) Zr P(2) 117.55(5) yes
Zr Cl(1) Zr' 107.94(5) yes
Zr P(1) C(12) 115.0(2) no
C(10) P(1) C(11) 103.9(3) no
C(10) P(1) C(12) 104.0(4) no
C(11) P(1) C(12) 103.0(4) no
Zr P(2) C(20) 119.0(2) no
Zr P(2) C(21) 107.8(3) no
Zr P(2) C(22) 118.0(2) no
C(20) P(2) C(21) 102.2(3) no
C(20) P(2) C(22) 105.2(3) no
C(21) P(2) C(22) 102.3(3) no
Zr P(1) C(10) 113.1(2) no
Zr P(1) C(11) 116.4(2) no

loop_
_geom_bond_atom_site_label_1
_geom_bond_atom_site_label_2
_geom_bond_distance
_geom_bond_publ_flag
Zr Cl(1) 2.646(2) yes
Zr Cl(1)' 2.6710(10) yes
Zr Cl(2) 2.434(2) yes
Zr Cl(3) 2.431(2) yes
Zr Cl(4) 2.427(2) yes
Zr P(1) 2.752(2) yes
Zr P(2) 2.811(2) yes
P(1) C(10) 1.808(7) no
P(1) C(11) 1.816(7) no
P(1) C(12) 1.810(7) no
P(2) C(20) 1.820(7) no
P(2) C(21) 1.820(7) no
P(2) C(22) 1.808(7) no
C(10) H(10) 1.00(8) no
C(10) H(11) 1.04(8) no
C(10) H(12) 0.96(8) no
C(11) H(13) 0.96(9) no
C(11) H(14) 0.88(9) no
C(11) H(15) 0.88(9) no
C(12) H(16) 0.87(8) no
C(12) H(17) 0.95(9) no
C(12) H(18) 0.84(9) no
C(20) H(20) 0.89(8) no
C(20) H(21) 0.96(8) no
C(20) H(22) 0.89(8) no
C(21) H(23) 0.88(8) no
C(21) H(24) 0.92(8) no
C(21) H(25) 0.87(8) no
C(22) H(26) 0.83(8) no
C(22) H(27) 0.90(8) no
C(22) H(28) 0.79(8) no
